data_2228305
loop_
_publ_author_name
'Vr\'abel, Viktor'
'\<Svorc, \<Lubom\'ir'
'\<Saf\'a\<r, Peter'
'\<Z\'u\<ziov\'a, Jozef\'ina'

_publ_section_title
;
 (6<i>S</i>,7<i>S</i>,8<i>S</i>,8a<i>S</i>)-6-Ethyl-7,8-dihydroxy-1,5,6,7,8,8a-hexahydroindolizin-3(2<i>H</i>)-one
 monohydrate
;
_journal_coeditor_code FJ2360
_journal_issue 12
_journal_name_full 'Acta Crystallographica Section E'
_journal_page_first o3112
_journal_page_last o3113
_journal_paper_doi 10.1107/S1600536810044855
_journal_volume 66
_journal_year 2010
_chemical_formula_iupac 'C10 H17 N O3 , H2 O'
_chemical_formula_moiety 'C10 H17 N O3, H2 O'
_chemical_formula_sum 'C10 H19 N O4'
_chemical_formula_weight 217.26
_chemical_name_systematic
;
(6<i>S</i>,7<i>S</i>,8<i>S</i>,8a<i>S</i>)-6-Ethyl-7,8-
dihydroxy-1,5,6,7,8,8a-hexahydroindolizin-3(2<i>H</i>)-one monohydrate
;
_space_group_IT_number 19
_symmetry_cell_setting orthorhombic
_symmetry_space_group_name_Hall 'P 2ac 2ab'
_symmetry_space_group_name_H-M 'P 21 21 21'
_atom_sites_solution_hydrogens geom
_atom_sites_solution_primary direct
_atom_sites_solution_secondary difmap
_audit_creation_method SHELXL97
_cell_angle_alpha 90.00
_cell_angle_beta 90.00
_cell_angle_gamma 90.00
_cell_formula_units_Z 4
_cell_length_a 7.1398(3)
_cell_length_b 7.3169(2)
_cell_length_c 20.8466(9)
_cell_measurement_reflns_used 10421
_cell_measurement_temperature 298(2)
_cell_measurement_theta_max 29.4952
_cell_measurement_theta_min 3.3959
_cell_volume 1089.05(7)
_computing_cell_refinement 'CrysAlis RED (Oxford Diffraction, 2006)'
_computing_data_collection 'CrysAlis CCD (Oxford Diffraction, 2006)'
_computing_data_reduction 'CrysAlis RED (Oxford Diffraction, 2006)'
_computing_molecular_graphics 'DIAMOND (Brandenburg, 2001)'
_computing_publication_material 'enCIFer (Allen <i>et al.</i>, 2004) and <i>PLATON</i> (Spek, 2009)'
_computing_structure_refinement 'SHELXL97 (Sheldrick, 2008)'
_computing_structure_solution 'SHELXS97 (Sheldrick, 2008)'
_diffrn_ambient_temperature 298(2)
_diffrn_detector_area_resol_mean 10.4340
_diffrn_measured_fraction_theta_full 0.994
_diffrn_measured_fraction_theta_max 0.994
_diffrn_measurement_device_type 'Oxford Gemini R CCD'
_diffrn_measurement_method
;
Rotation method data acquisition using \w and \f
;
_diffrn_radiation_monochromator graphite
_diffrn_radiation_source 'fine-focus sealed tube'
_diffrn_radiation_type MoK\a
_diffrn_radiation_wavelength 0.71073
_diffrn_reflns_av_R_equivalents 0.0278
_diffrn_reflns_av_sigmaI/netI 0.0121
_diffrn_reflns_limit_h_max 8
_diffrn_reflns_limit_h_min -8
_diffrn_reflns_limit_k_max 9
_diffrn_reflns_limit_k_min -9
_diffrn_reflns_limit_l_max 26
_diffrn_reflns_limit_l_min -26
_diffrn_reflns_number 17428
_diffrn_reflns_theta_full 26.37
_diffrn_reflns_theta_max 26.37
_diffrn_reflns_theta_min 4.09
_diffrn_standards_decay_% 0
_diffrn_standards_number 0
_exptl_absorpt_coefficient_mu 0.102
_exptl_absorpt_correction_T_max 0.991
_exptl_absorpt_correction_T_min 0.945
_exptl_absorpt_correction_type analytical
_exptl_absorpt_process_details '(Clark & Reid, 1995)'
_exptl_crystal_colour colourless
_exptl_crystal_density_diffrn 1.325
_exptl_crystal_density_method 'not measured'
_exptl_crystal_description prism
_exptl_crystal_F_000 472
_exptl_crystal_size_max 0.55
_exptl_crystal_size_mid 0.25
_exptl_crystal_size_min 0.09
_refine_diff_density_max 0.161
_refine_diff_density_min -0.137
_refine_ls_extinction_method none
_refine_ls_goodness_of_fit_ref 1.057
_refine_ls_hydrogen_treatment mixed
_refine_ls_matrix_type full
_refine_ls_number_parameters 148
_refine_ls_number_reflns 1308
_refine_ls_number_restraints 0
_refine_ls_restrained_S_all 1.057
_refine_ls_R_factor_all 0.0345
_refine_ls_R_factor_gt 0.0294
_refine_ls_shift/su_max 0.000
_refine_ls_shift/su_mean 0.000
_refine_ls_structure_factor_coef Fsqd
_refine_ls_weighting_details 'calc w = 1/[\s^2^(Fo^2^)+(0.0511P)^2^+0.0923P] where P=(Fo^2^+2Fc^2^)/3'
_refine_ls_weighting_scheme calc
_refine_ls_wR_factor_gt 0.0783
_refine_ls_wR_factor_ref 0.0805
_reflns_number_gt 1161
_reflns_number_total 1308
_reflns_threshold_expression I>2\s(I)
_cod_data_source_file fj2360.cif
_cod_data_source_block I
_cod_database_code 2228305
_cod_database_fobs_code 2228305

loop_
_symmetry_equiv_pos_as_xyz
'x, y, z'
'-x+1/2, -y, z+1/2'
'x+1/2, -y+1/2, -z'
'-x, y+1/2, -z+1/2'

loop_
_atom_site_type_symbol
_atom_site_label
_atom_site_fract_x
_atom_site_fract_y
_atom_site_fract_z
_atom_site_U_iso_or_equiv
_atom_site_adp_type
_atom_site_calc_flag
_atom_site_refinement_flags
_atom_site_occupancy
_atom_site_disorder_assembly
_atom_site_disorder_group
C C2 0.7971(2) 0.5950(2) 0.21098(8) 0.0301(4) Uani d . 1 . .
C C3 0.7338(3) 0.7182(2) 0.26470(8) 0.0347(4) Uani d . 1 . .
H H3B 0.8405 0.7649 0.2884 0.042 Uiso calc R 1 . .
H H3A 0.6524 0.6529 0.2941 0.042 Uiso calc R 1 . .
C C4 0.6288(3) 0.8728(3) 0.23202(9) 0.0454(5) Uani d . 1 . .
H H4B 0.6617 0.9895 0.2510 0.054 Uiso calc R 1 . .
H H4A 0.4946 0.8553 0.2358 0.054 Uiso calc R 1 . .
C C5 0.6903(2) 0.8652(2) 0.16126(8) 0.0314(4) Uani d . 1 . .
H H5A 0.5790 0.8736 0.1339 0.038 Uiso calc R 1 . .
C C6 0.8300(3) 1.0102(2) 0.14059(8) 0.0331(4) Uani d . 1 . .
H H6A 0.9284 1.0227 0.1731 0.040 Uiso calc R 1 . .
C C7 0.9168(3) 0.9620(2) 0.07610(9) 0.0359(4) Uani d . 1 . .
H H7A 0.8175 0.9664 0.0437 0.043 Uiso calc R 1 . .
C C8 1.0011(2) 0.7695(3) 0.07524(8) 0.0341(4) Uani d . 1 . .
H H8A 1.0387 0.7430 0.0310 0.041 Uiso calc R 1 . .
C C9 0.8502(3) 0.6316(2) 0.09368(8) 0.0339(4) Uani d . 1 . .
H H9B 0.7529 0.6298 0.0612 0.041 Uiso calc R 1 . .
H H9A 0.9043 0.5102 0.0963 0.041 Uiso calc R 1 . .
C C10 1.1765(3) 0.7517(3) 0.11756(10) 0.0399(4) Uani d . 1 . .
H H10B 1.2577 0.8557 0.1098 0.048 Uiso calc R 1 . .
H H10A 1.1390 0.7552 0.1623 0.048 Uiso calc R 1 . .
C C11 1.2854(3) 0.5778(3) 0.10545(10) 0.0514(5) Uani d . 1 . .
H H11C 1.3930 0.5743 0.1331 0.062 Uiso calc R 1 . .
H H11B 1.3255 0.5745 0.0615 0.062 Uiso calc R 1 . .
H H11A 1.2070 0.4741 0.1141 0.062 Uiso calc R 1 . .
N N1 0.7703(2) 0.68207(18) 0.15522(7) 0.0292(3) Uani d . 1 . .
O O21 0.8643(2) 0.44131(16) 0.21682(6) 0.0420(3) Uani d . 1 . .
O O22 0.7283(2) 1.17774(17) 0.13508(8) 0.0473(4) Uani d . 1 . .
H H22A 0.776(4) 1.257(4) 0.1571(12) 0.057 Uiso d . 1 . .
O O23 1.0557(2) 1.0928(2) 0.05882(8) 0.0565(4) Uani d . 1 . .
H H23A 1.015(4) 1.177(4) 0.0304(13) 0.068 Uiso d . 1 . .
O O24 0.9507(2) 1.3468(3) -0.03262(8) 0.0559(4) Uani d . 1 . .
H H24A 1.013(4) 1.312(4) -0.0684(13) 0.067 Uiso d . 1 . .
H H24B 0.851(4) 1.369(4) -0.0451(13) 0.067 Uiso d . 1 . .

loop_
_atom_site_aniso_label
_atom_site_aniso_U_11
_atom_site_aniso_U_22
_atom_site_aniso_U_33
_atom_site_aniso_U_12
_atom_site_aniso_U_13
_atom_site_aniso_U_23
C2 0.0274(8) 0.0256(8) 0.0373(9) -0.0042(7) -0.0022(7) -0.0007(7)
C3 0.0365(9) 0.0329(8) 0.0346(9) -0.0024(8) 0.0014(7) -0.0006(7)
C4 0.0523(11) 0.0395(10) 0.0444(11) 0.0134(10) 0.0139(9) 0.0010(9)
C5 0.0312(8) 0.0270(8) 0.0359(9) 0.0044(7) -0.0026(7) -0.0004(7)
C6 0.0355(9) 0.0251(8) 0.0387(9) -0.0008(8) -0.0106(7) 0.0016(7)
C7 0.0325(9) 0.0376(9) 0.0375(9) -0.0057(8) -0.0061(8) 0.0108(8)
C8 0.0354(9) 0.0404(9) 0.0265(8) -0.0020(8) 0.0011(7) 0.0010(7)
C9 0.0378(9) 0.0327(9) 0.0312(9) -0.0021(8) 0.0004(7) -0.0064(7)
C10 0.0323(9) 0.0396(10) 0.0478(11) -0.0019(9) -0.0005(8) 0.0035(9)
C11 0.0504(12) 0.0576(13) 0.0462(12) 0.0150(11) -0.0002(10) 0.0036(10)
N1 0.0316(7) 0.0230(6) 0.0330(7) 0.0003(6) 0.0019(6) -0.0007(6)
O21 0.0514(8) 0.0282(6) 0.0465(7) 0.0091(6) -0.0047(7) 0.0021(6)
O22 0.0560(9) 0.0234(6) 0.0624(9) 0.0034(7) -0.0181(7) -0.0010(6)
O23 0.0418(8) 0.0553(9) 0.0726(10) -0.0098(8) -0.0016(7) 0.0328(8)
O24 0.0482(9) 0.0650(10) 0.0546(9) 0.0009(9) 0.0021(7) 0.0157(8)

loop_
_atom_type_symbol
_atom_type_description
_atom_type_scat_dispersion_real
_atom_type_scat_dispersion_imag
_atom_type_scat_source
C C 0.0033 0.0000 'International Tables Vol C Tables 4.2.6.8 and 6.1.1.4'
H H 0.0000 0.0000 'International Tables Vol C Tables 4.2.6.8 and 6.1.1.4'
N N 0.0061 0.0000 'International Tables Vol C Tables 4.2.6.8 and 6.1.1.4'
O O 0.0106 0.0000 'International Tables Vol C Tables 4.2.6.8 and 6.1.1.4'

loop_
_geom_angle_atom_site_label_1
_geom_angle_atom_site_label_2
_geom_angle_atom_site_label_3
_geom_angle_site_symmetry_1
_geom_angle_site_symmetry_3
_geom_angle
_geom_angle_publ_flag
O21 C2 N1 . . 125.27(16) ?
O21 C2 C3 . . 126.23(16) ?
N1 C2 C3 . . 108.50(14) ?
C2 C3 C4 . . 105.09(15) ?
C2 C3 H3B . . 110.7 ?
C4 C3 H3B . . 110.7 ?
C2 C3 H3A . . 110.7 ?
C4 C3 H3A . . 110.7 ?
H3B C3 H3A . . 108.8 ?
C3 C4 C5 . . 105.20(14) ?
C3 C4 H4B . . 110.7 ?
C5 C4 H4B . . 110.7 ?
C3 C4 H4A . . 110.7 ?
C5 C4 H4A . . 110.7 ?
H4B C4 H4A . . 108.8 ?
N1 C5 C6 . . 111.06(13) ?
N1 C5 C4 . . 103.10(13) ?
C6 C5 C4 . . 115.70(15) ?
N1 C5 H5A . . 108.9 ?
C6 C5 H5A . . 108.9 ?
C4 C5 H5A . . 108.9 ?
O22 C6 C5 . . 106.74(14) ?
O22 C6 C7 . . 109.57(15) ?
C5 C6 C7 . . 110.85(14) ?
O22 C6 H6A . . 109.9 ?
C5 C6 H6A . . 109.9 ?
C7 C6 H6A . . 109.9 ?
O23 C7 C6 . . 110.54(16) ?
O23 C7 C8 . . 109.97(14) ?
C6 C7 C8 . . 112.57(14) ?
O23 C7 H7A . . 107.9 ?
C6 C7 H7A . . 107.9 ?
C8 C7 H7A . . 107.9 ?
C9 C8 C7 . . 109.13(14) ?
C9 C8 C10 . . 112.01(14) ?
C7 C8 C10 . . 113.01(15) ?
C9 C8 H8A . . 107.5 ?
C7 C8 H8A . . 107.5 ?
C10 C8 H8A . . 107.5 ?
N1 C9 C8 . . 109.40(14) ?
N1 C9 H9B . . 109.8 ?
C8 C9 H9B . . 109.8 ?
N1 C9 H9A . . 109.8 ?
C8 C9 H9A . . 109.8 ?
H9B C9 H9A . . 108.2 ?
C11 C10 C8 . . 113.21(17) ?
C11 C10 H10B . . 108.9 ?
C8 C10 H10B . . 108.9 ?
C11 C10 H10A . . 108.9 ?
C8 C10 H10A . . 108.9 ?
H10B C10 H10A . . 107.7 ?
C10 C11 H11C . . 109.5 ?
C10 C11 H11B . . 109.5 ?
H11C C11 H11B . . 109.5 ?
C10 C11 H11A . . 109.5 ?
H11C C11 H11A . . 109.5 ?
H11B C11 H11A . . 109.5 ?
C2 N1 C9 . . 126.13(14) ?
C2 N1 C5 . . 114.67(13) ?
C9 N1 C5 . . 117.56(13) ?
C6 O22 H22A . . 110.7(18) ?
C7 O23 H23A . . 113.7(16) ?
H24A O24 H24B . . 104(3) ?

loop_
_geom_bond_atom_site_label_1
_geom_bond_atom_site_label_2
_geom_bond_site_symmetry_2
_geom_bond_distance
_geom_bond_publ_flag
C2 O21 . 1.228(2) ?
C2 N1 . 1.339(2) ?
C2 C3 . 1.507(2) ?
C3 C4 . 1.518(3) ?
C3 H3B . 0.9700 ?
C3 H3A . 0.9700 ?
C4 C5 . 1.540(2) ?
C4 H4B . 0.9700 ?
C4 H4A . 0.9700 ?
C5 N1 . 1.462(2) ?
C5 C6 . 1.519(2) ?
C5 H5A . 0.9800 ?
C6 O22 . 1.429(2) ?
C6 C7 . 1.522(3) ?
C6 H6A . 0.9800 ?
C7 O23 . 1.425(2) ?
C7 C8 . 1.532(3) ?
C7 H7A . 0.9800 ?
C8 C9 . 1.525(2) ?
C8 C10 . 1.538(3) ?
C8 H8A . 0.9800 ?
C9 N1 . 1.452(2) ?
C9 H9B . 0.9700 ?
C9 H9A . 0.9700 ?
C10 C11 . 1.513(3) ?
C10 H10B . 0.9700 ?
C10 H10A . 0.9700 ?
C11 H11C . 0.9600 ?
C11 H11B . 0.9600 ?
C11 H11A . 0.9600 ?
O22 H22A . 0.82(3) ?
O23 H23A . 0.90(3) ?
O24 H24A . 0.91(3) ?
O24 H24B . 0.78(3) ?

loop_
_geom_hbond_atom_site_label_D
_geom_hbond_atom_site_label_H
_geom_hbond_atom_site_label_A
_geom_hbond_site_symmetry_A
_geom_hbond_distance_DH
_geom_hbond_distance_HA
_geom_hbond_distance_DA
_geom_hbond_angle_DHA
O22 H22A O21 1_565 0.82(3) 1.94(3) 2.7505(19) 173(3)
O24 H24A O22 3_575 0.91(3) 2.07(3) 2.919(2) 155(2)
O24 H24B O23 3_475 0.78(3) 2.14(3) 2.907(2) 167(3)

loop_
_geom_torsion_atom_site_label_1
_geom_torsion_atom_site_label_2
_geom_torsion_atom_site_label_3
_geom_torsion_atom_site_label_4
_geom_torsion_site_symmetry_1
_geom_torsion_site_symmetry_2
_geom_torsion_site_symmetry_3
_geom_torsion_site_symmetry_4
_geom_torsion
_geom_torsion_publ_flag
O21 C2 C3 C4 . . . . -169.29(17) ?
N1 C2 C3 C4 . . . . 11.57(19) ?
C2 C3 C4 C5 . . . . -17.83(19) ?
C3 C4 C5 N1 . . . . 17.48(19) ?
C3 C4 C5 C6 . . . . -103.96(16) ?
N1 C5 C6 O22 . . . . 167.96(14) ?
C4 C5 C6 O22 . . . . -74.98(18) ?
N1 C5 C6 C7 . . . . 48.69(18) ?
C4 C5 C6 C7 . . . . 165.76(15) ?
O22 C6 C7 O23 . . . . 65.90(18) ?
C5 C6 C7 O23 . . . . -176.56(14) ?
O22 C6 C7 C8 . . . . -170.69(13) ?
C5 C6 C7 C8 . . . . -53.14(19) ?
O23 C7 C8 C9 . . . . -179.85(15) ?
C6 C7 C8 C9 . . . . 56.42(18) ?
O23 C7 C8 C10 . . . . 54.81(19) ?
C6 C7 C8 C10 . . . . -68.92(19) ?
C7 C8 C9 N1 . . . . -55.28(18) ?
C10 C8 C9 N1 . . . . 70.64(19) ?
C9 C8 C10 C11 . . . . 69.5(2) ?
C7 C8 C10 C11 . . . . -166.77(16) ?
O21 C2 N1 C9 . . . . -14.3(3) ?
C3 C2 N1 C9 . . . . 164.90(15) ?
O21 C2 N1 C5 . . . . -179.17(16) ?
C3 C2 N1 C5 . . . . -0.02(19) ?
C8 C9 N1 C2 . . . . -108.10(19) ?
C8 C9 N1 C5 . . . . 56.43(19) ?
C6 C5 N1 C2 . . . . 113.25(16) ?
C4 C5 N1 C2 . . . . -11.28(19) ?
C6 C5 N1 C9 . . . . -53.04(19) ?
C4 C5 N1 C9 . . . . -177.56(15) ?

loop_
_cod_related_entry_id
_cod_related_entry_database
_cod_related_entry_code
1 ChemSpider 30656346
